data_4076893
loop_
_publ_author_name
'Zhuravel, Michael A.'
'Glueck, David S.'
'Zakharov, Lev N.'
'Rheingold, Arnold L.'

_publ_section_title
;
 Palladium(II) Terminal Phosphido Complexes Derived from Cyclometalated
 Dimesitylphosphine:&#x00A0; Synthesis, Structure, and Low-Barrier
 Phosphorus Inversion
;
_journal_issue 15
_journal_name_full Organometallics
_journal_page_first 3208
_journal_paper_doi 10.1021/om020249k
_journal_volume 21
_journal_year 2002
_chemical_formula_sum 'C44 H45 P3 Pd'
_chemical_formula_weight 773.11
_chemical_name_systematic
; 

 ? 

;
_space_group_IT_number 2
_symmetry_cell_setting triclinic
_symmetry_space_group_name_Hall '-P 1'
_symmetry_space_group_name_H-M 'P -1'
_atom_sites_solution_hydrogens geom
_atom_sites_solution_primary direct
_atom_sites_solution_secondary difmap
_audit_creation_method SHELXL-97
_cell_angle_alpha 79.3180(10)
_cell_angle_beta 80.2990(10)
_cell_angle_gamma 88.0510(10)
_cell_formula_units_Z 2
_cell_length_a 9.6982(7)
_cell_length_b 11.7577(8)
_cell_length_c 16.9489(12)
_cell_measurement_reflns_used 5413
_cell_measurement_temperature 221(2)
_cell_measurement_theta_max 28.22
_cell_measurement_theta_min 2.48
_cell_volume 1872.0(2)
_computing_cell_refinement 'Bruker SMART'
_computing_data_collection 'Bruker SMART'
_computing_data_reduction 'Bruker SAINT'
_computing_molecular_graphics 'Bruker SHELXTL'
_computing_publication_material 'Bruker SHELXTL'
_computing_structure_refinement 'SHELXL-97 (Sheldrick, 1997)'
_computing_structure_solution 'SHELXS-97 (Sheldrick, 1990)'
_diffrn_ambient_temperature 221(2)
_diffrn_measured_fraction_theta_full 0.986
_diffrn_measured_fraction_theta_max 0.986
_diffrn_measurement_device_type 'CCD area detector'
_diffrn_measurement_method 'phi and omega scans'
_diffrn_radiation_monochromator graphite
_diffrn_radiation_source 'fine-focus sealed tube'
_diffrn_radiation_type MoK\a
_diffrn_radiation_wavelength 0.71073
_diffrn_reflns_av_R_equivalents 0.0188
_diffrn_reflns_av_sigmaI/netI 0.0334
_diffrn_reflns_limit_h_max 11
_diffrn_reflns_limit_h_min -11
_diffrn_reflns_limit_k_max 14
_diffrn_reflns_limit_k_min -13
_diffrn_reflns_limit_l_max 20
_diffrn_reflns_limit_l_min -20
_diffrn_reflns_number 12289
_diffrn_reflns_theta_full 26.00
_diffrn_reflns_theta_max 26.00
_diffrn_reflns_theta_min 1.24
_exptl_absorpt_coefficient_mu 0.654
_exptl_absorpt_correction_T_max 0.8803
_exptl_absorpt_correction_T_min 0.8279
_exptl_absorpt_correction_type none
_exptl_crystal_colour orange
_exptl_crystal_density_diffrn 1.372
_exptl_crystal_density_meas 0
_exptl_crystal_density_method 'not measured'
_exptl_crystal_description block
_exptl_crystal_F_000 800
_exptl_crystal_size_max 0.30
_exptl_crystal_size_mid 0.20
_exptl_crystal_size_min 0.20
_refine_diff_density_max 0.753
_refine_diff_density_min -0.424
_refine_diff_density_rms 0.079
_refine_ls_extinction_method none
_refine_ls_goodness_of_fit_ref 1.136
_refine_ls_hydrogen_treatment mixed
_refine_ls_matrix_type full
_refine_ls_number_parameters 433
_refine_ls_number_reflns 7254
_refine_ls_number_restraints 0
_refine_ls_restrained_S_all 1.136
_refine_ls_R_factor_all 0.0410
_refine_ls_R_factor_gt 0.0383
_refine_ls_shift/su_max 0.001
_refine_ls_shift/su_mean 0.000
_refine_ls_structure_factor_coef Fsqd
_refine_ls_weighting_details 'calc w=1/[\s^2^(Fo^2^)+(0.1000P)^2^+0.0000P] where P=(Fo^2^+2Fc^2^)/3'
_refine_ls_weighting_scheme calc
_refine_ls_wR_factor_gt 0.1349
_refine_ls_wR_factor_ref 0.1374
_reflns_number_gt 6746
_reflns_number_total 7254
_reflns_threshold_expression >2sigma(I)
_cod_data_source_file om020249k.cif
_cod_data_source_block glu120
_cod_depositor_comments
;
The following automatic conversions were performed:

'_symmetry_cell_setting' value 'Triclinic' changed to 'triclinic'
according to /home/saulius/struct/CIF-dictionaries/cif_core.dic
dictionary named 'cif_core.dic' version 2.4.1 from 2010-06-29.

Automatic conversion script
Id: cif_fix_values 1715 2011-07-08 13:25:40Z adriana 
;
_cod_original_sg_symbol_H-M P-1
_cod_database_code 4076893

loop_
_symmetry_equiv_pos_as_xyz
'x, y, z'
'-x, -y, -z'

loop_
_atom_site_label
_atom_site_type_symbol
_atom_site_fract_x
_atom_site_fract_y
_atom_site_fract_z
_atom_site_U_iso_or_equiv
_atom_site_adp_type
_atom_site_occupancy
_atom_site_symmetry_multiplicity
_atom_site_calc_flag
_atom_site_refinement_flags
Pd1 Pd 0.77993(2) -0.244671(18) -0.202431(11) 0.02629(11) Uani 1 1 d .
P1 P 0.62215(9) -0.09099(7) -0.20847(5) 0.03001(19) Uani 1 1 d .
P2 P 0.75677(9) -0.23942(7) -0.06500(4) 0.03031(19) Uani 1 1 d .
P3 P 0.86745(8) -0.23791(7) -0.33977(4) 0.02937(19) Uani 1 1 d .
C1 C 0.5346(4) -0.0967(3) -0.10183(19) 0.0380(7) Uani 1 1 d .
H1A H 0.4843 -0.0240 -0.0967 0.046 Uiso 1 1 calc R
H1B H 0.4666 -0.1600 -0.0864 0.046 Uiso 1 1 calc R
C2 C 0.6444(4) -0.1158(3) -0.04506(19) 0.0370(7) Uani 1 1 d .
H2A H 0.5974 -0.1304 0.0118 0.044 Uiso 1 1 calc R
H2B H 0.7016 -0.0461 -0.0538 0.044 Uiso 1 1 calc R
C3 C 0.7037(3) 0.0515(3) -0.23555(18) 0.0334(7) Uani 1 1 d .
C4 C 0.8337(4) 0.0623(3) -0.2843(2) 0.0392(7) Uani 1 1 d .
H4A H 0.8769 -0.0032 -0.3024 0.047 Uiso 1 1 calc R
C5 C 0.9012(4) 0.1681(3) -0.3070(2) 0.0474(9) Uani 1 1 d .
H5A H 0.9890 0.1740 -0.3408 0.057 Uiso 1 1 calc R
C6 C 0.8406(5) 0.2650(3) -0.2801(2) 0.0513(10) Uani 1 1 d .
H6A H 0.8868 0.3367 -0.2951 0.062 Uiso 1 1 calc R
C7 C 0.7112(5) 0.2552(3) -0.2310(2) 0.0513(9) Uani 1 1 d .
H7A H 0.6690 0.3209 -0.2129 0.062 Uiso 1 1 calc R
C8 C 0.6430(4) 0.1503(3) -0.2081(2) 0.0455(8) Uani 1 1 d .
H8A H 0.5554 0.1449 -0.1740 0.055 Uiso 1 1 calc R
C9 C 0.4685(3) -0.0852(3) -0.25846(19) 0.0370(7) Uani 1 1 d .
C10 C 0.3783(4) 0.0079(4) -0.2651(3) 0.0532(10) Uani 1 1 d .
H10A H 0.4027 0.0782 -0.2524 0.064 Uiso 1 1 calc R
C11 C 0.2516(5) -0.0024(5) -0.2906(3) 0.0712(14) Uani 1 1 d .
H11A H 0.1895 0.0608 -0.2934 0.085 Uiso 1 1 calc R
C12 C 0.2148(4) -0.1028(4) -0.3117(2) 0.0579(11) Uani 1 1 d .
H12A H 0.1283 -0.1088 -0.3287 0.069 Uiso 1 1 calc R
C13 C 0.3065(4) -0.1945(4) -0.3077(2) 0.0526(10) Uani 1 1 d .
H13A H 0.2831 -0.2636 -0.3227 0.063 Uiso 1 1 calc R
C14 C 0.4337(4) -0.1860(3) -0.2817(2) 0.0422(8) Uani 1 1 d .
H14A H 0.4963 -0.2489 -0.2798 0.051 Uiso 1 1 calc R
C15 C 0.9157(4) -0.2088(3) -0.03018(19) 0.0380(7) Uani 1 1 d .
C16 C 0.9266(5) -0.2244(5) 0.0521(2) 0.0676(13) Uani 1 1 d .
H16A H 0.8510 -0.2538 0.0924 0.081 Uiso 1 1 calc R
C17 C 1.0522(7) -0.1954(6) 0.0737(3) 0.0871(18) Uani 1 1 d .
H17A H 1.0597 -0.2049 0.1291 0.104 Uiso 1 1 calc R
C18 C 1.1623(5) -0.1545(4) 0.0174(3) 0.0703(13) Uani 1 1 d .
H18A H 1.2469 -0.1387 0.0334 0.084 Uiso 1 1 calc R
C19 C 1.1505(5) -0.1359(5) -0.0629(4) 0.0754(14) Uani 1 1 d .
H19A H 1.2260 -0.1039 -0.1023 0.090 Uiso 1 1 calc R
C20 C 1.0274(4) -0.1638(4) -0.0872(2) 0.0550(10) Uani 1 1 d .
H20A H 1.0210 -0.1519 -0.1428 0.066 Uiso 1 1 calc R
C21 C 0.6822(4) -0.3622(3) 0.01067(18) 0.0371(7) Uani 1 1 d .
C22 C 0.7671(5) -0.4589(3) 0.0289(2) 0.0525(10) Uani 1 1 d .
H22A H 0.8618 -0.4581 0.0046 0.063 Uiso 1 1 calc R
C23 C 0.7104(7) -0.5567(4) 0.0833(3) 0.0768(16) Uani 1 1 d .
H23A H 0.7670 -0.6216 0.0966 0.092 Uiso 1 1 calc R
C24 C 0.5706(7) -0.5571(4) 0.1174(3) 0.0740(15) Uani 1 1 d .
H24A H 0.5324 -0.6229 0.1539 0.089 Uiso 1 1 calc R
C25 C 0.4868(6) -0.4632(4) 0.0988(3) 0.0697(14) Uani 1 1 d .
H25A H 0.3916 -0.4653 0.1222 0.084 Uiso 1 1 calc R
C26 C 0.5415(4) -0.3654(4) 0.0457(2) 0.0505(9) Uani 1 1 d .
H26A H 0.4838 -0.3010 0.0332 0.061 Uiso 1 1 calc R
C27 C 0.9761(3) -0.3669(3) -0.33804(19) 0.0328(7) Uani 1 1 d .
C28 C 1.0558(4) -0.4014(3) -0.4071(2) 0.0399(7) Uani 1 1 d .
C29 C 1.1545(4) -0.4881(3) -0.3970(2) 0.0466(9) Uani 1 1 d .
H29A H 1.2064 -0.5116 -0.4433 0.056 Uiso 1 1 calc R
C30 C 1.1797(4) -0.5422(3) -0.3195(3) 0.0466(9) Uani 1 1 d .
C31 C 1.1015(4) -0.5072(3) -0.2527(2) 0.0379(7) Uani 1 1 d .
H31A H 1.1184 -0.5411 -0.2004 0.045 Uiso 1 1 calc R
C32 C 0.9975(3) -0.4223(3) -0.26046(19) 0.0325(6) Uani 1 1 d .
C33 C 1.0361(4) -0.3419(4) -0.4912(2) 0.0536(10) Uani 1 1 d .
H33A H 1.0988 -0.3761 -0.5315 0.080 Uiso 1 1 calc R
H33B H 1.0568 -0.2602 -0.4983 0.080 Uiso 1 1 calc R
H33C H 0.9401 -0.3513 -0.4981 0.080 Uiso 1 1 calc R
C34 C 1.2872(5) -0.6368(4) -0.3089(3) 0.0677(12) Uani 1 1 d .
H34A H 1.2893 -0.6630 -0.2514 0.102 Uiso 1 1 calc R
H34B H 1.3786 -0.6073 -0.3360 0.102 Uiso 1 1 calc R
H34C H 1.2631 -0.7010 -0.3325 0.102 Uiso 1 1 calc R
C35 C 0.9043(4) -0.3922(3) -0.18739(19) 0.0362(7) Uani 1 1 d .
H35A H 0.9634 -0.3841 -0.1472 0.043 Uiso 1 1 calc R
H35B H 0.8424 -0.4582 -0.1636 0.043 Uiso 1 1 calc R
C36 C 0.7336(3) -0.2504(3) -0.40309(17) 0.0305(6) Uani 1 1 d .
C37 C 0.7037(4) -0.1507(3) -0.45855(19) 0.0388(7) Uani 1 1 d .
C38 C 0.5991(4) -0.1551(3) -0.5055(2) 0.0461(9) Uani 1 1 d .
H38A H 0.5796 -0.0881 -0.5418 0.055 Uiso 1 1 calc R
C39 C 0.5238(4) -0.2541(3) -0.5004(2) 0.0428(8) Uani 1 1 d .
C40 C 0.5538(4) -0.3512(3) -0.4466(2) 0.0395(7) Uani 1 1 d .
H40A H 0.5037 -0.4197 -0.4426 0.047 Uiso 1 1 calc R
C41 C 0.6566(3) -0.3510(3) -0.39759(18) 0.0343(7) Uani 1 1 d .
C42 C 0.7807(6) -0.0390(4) -0.4687(3) 0.0648(13) Uani 1 1 d .
H42A H 0.7451 0.0185 -0.5093 0.097 Uiso 1 1 calc R
H42B H 0.8797 -0.0512 -0.4862 0.097 Uiso 1 1 calc R
H42C H 0.7670 -0.0120 -0.4172 0.097 Uiso 1 1 calc R
C43 C 0.4078(4) -0.2557(4) -0.5496(3) 0.0574(10) Uani 1 1 d .
H43A H 0.4014 -0.1806 -0.5840 0.086 Uiso 1 1 calc R
H43B H 0.3198 -0.2732 -0.5131 0.086 Uiso 1 1 calc R
H43C H 0.4277 -0.3144 -0.5833 0.086 Uiso 1 1 calc R
C44 C 0.6768(4) -0.4601(3) -0.3391(2) 0.0473(9) Uani 1 1 d .
H44A H 0.7504 -0.4489 -0.3090 0.071 Uiso 1 1 calc R
H44B H 0.7028 -0.5226 -0.3690 0.071 Uiso 1 1 calc R
H44C H 0.5904 -0.4796 -0.3014 0.071 Uiso 1 1 calc R

loop_
_atom_site_aniso_label
_atom_site_aniso_U_11
_atom_site_aniso_U_22
_atom_site_aniso_U_33
_atom_site_aniso_U_23
_atom_site_aniso_U_13
_atom_site_aniso_U_12
Pd1 0.02799(16) 0.02652(16) 0.02533(15) -0.00527(9) -0.00706(10) 0.00269(10)
P1 0.0294(4) 0.0279(4) 0.0334(4) -0.0059(3) -0.0077(3) 0.0042(3)
P2 0.0326(4) 0.0327(4) 0.0265(4) -0.0064(3) -0.0063(3) 0.0007(3)
P3 0.0302(4) 0.0311(4) 0.0277(4) -0.0051(3) -0.0072(3) -0.0009(3)
C1 0.0357(17) 0.0401(18) 0.0366(15) -0.0073(13) -0.0020(13) 0.0063(14)
C2 0.0428(19) 0.0368(17) 0.0341(15) -0.0136(13) -0.0072(13) 0.0046(14)
C3 0.0397(17) 0.0274(15) 0.0359(14) -0.0048(12) -0.0161(13) 0.0019(13)
C4 0.0415(19) 0.0306(16) 0.0474(17) -0.0028(13) -0.0179(15) 0.0015(14)
C5 0.042(2) 0.044(2) 0.054(2) 0.0071(16) -0.0188(16) -0.0020(16)
C6 0.067(3) 0.0349(19) 0.057(2) 0.0016(16) -0.033(2) -0.0060(18)
C7 0.075(3) 0.0285(17) 0.055(2) -0.0101(15) -0.0214(19) 0.0062(17)
C8 0.059(2) 0.0364(18) 0.0437(17) -0.0101(14) -0.0130(16) 0.0063(16)
C9 0.0306(16) 0.0413(18) 0.0388(16) -0.0045(13) -0.0085(13) 0.0009(13)
C10 0.049(2) 0.044(2) 0.071(2) -0.0047(18) -0.031(2) 0.0057(17)
C11 0.044(2) 0.076(3) 0.099(4) -0.012(3) -0.035(2) 0.018(2)
C12 0.036(2) 0.084(3) 0.055(2) -0.004(2) -0.0205(17) -0.005(2)
C13 0.044(2) 0.069(3) 0.0474(19) -0.0125(18) -0.0105(16) -0.0134(19)
C14 0.0402(19) 0.045(2) 0.0420(17) -0.0113(14) -0.0053(14) 0.0001(15)
C15 0.0427(19) 0.0376(17) 0.0374(16) -0.0089(13) -0.0144(14) -0.0035(14)
C16 0.073(3) 0.096(4) 0.0374(19) -0.008(2) -0.0197(19) -0.021(3)
C17 0.094(4) 0.120(5) 0.062(3) -0.019(3) -0.050(3) -0.015(4)
C18 0.067(3) 0.060(3) 0.099(4) -0.026(3) -0.043(3) -0.009(2)
C19 0.050(3) 0.084(4) 0.094(4) -0.005(3) -0.025(2) -0.015(2)
C20 0.044(2) 0.069(3) 0.050(2) -0.0003(19) -0.0111(17) -0.0101(19)
C21 0.0469(19) 0.0375(17) 0.0280(13) -0.0066(12) -0.0075(13) -0.0079(15)
C22 0.061(3) 0.043(2) 0.051(2) 0.0035(16) -0.0168(18) -0.0022(18)
C23 0.122(5) 0.046(3) 0.065(3) 0.004(2) -0.036(3) -0.010(3)
C24 0.116(5) 0.054(3) 0.048(2) 0.0076(19) -0.012(3) -0.035(3)
C25 0.083(3) 0.070(3) 0.050(2) -0.015(2) 0.015(2) -0.033(3)
C26 0.056(2) 0.051(2) 0.0436(18) -0.0153(16) 0.0053(17) -0.0112(18)
C27 0.0272(15) 0.0398(18) 0.0342(15) -0.0136(13) -0.0044(12) -0.0023(13)
C28 0.0341(17) 0.050(2) 0.0394(16) -0.0197(15) -0.0034(14) -0.0011(15)
C29 0.0366(19) 0.059(2) 0.0486(19) -0.0291(17) 0.0004(15) 0.0035(16)
C30 0.0365(19) 0.041(2) 0.065(2) -0.0200(17) -0.0059(17) 0.0061(15)
C31 0.0356(17) 0.0356(17) 0.0436(17) -0.0078(13) -0.0105(14) 0.0056(13)
C32 0.0317(16) 0.0298(15) 0.0377(15) -0.0096(12) -0.0073(13) 0.0014(12)
C33 0.043(2) 0.085(3) 0.0345(16) -0.0207(18) -0.0035(15) 0.003(2)
C34 0.051(3) 0.066(3) 0.086(3) -0.026(2) -0.006(2) 0.025(2)
C35 0.0445(19) 0.0333(17) 0.0310(15) -0.0065(12) -0.0082(13) 0.0105(14)
C36 0.0295(15) 0.0349(16) 0.0271(13) -0.0059(12) -0.0050(11) 0.0026(12)
C37 0.047(2) 0.0366(17) 0.0340(15) -0.0028(13) -0.0148(14) 0.0008(14)
C38 0.050(2) 0.053(2) 0.0363(16) -0.0011(15) -0.0196(15) 0.0047(17)
C39 0.0390(19) 0.057(2) 0.0392(16) -0.0177(15) -0.0166(14) 0.0095(16)
C40 0.0345(18) 0.0430(19) 0.0447(17) -0.0150(14) -0.0092(14) -0.0003(14)
C41 0.0349(17) 0.0351(17) 0.0353(14) -0.0099(13) -0.0088(13) -0.0001(13)
C42 0.094(4) 0.043(2) 0.060(2) 0.0136(18) -0.042(2) -0.015(2)
C43 0.048(2) 0.071(3) 0.064(2) -0.021(2) -0.0312(19) 0.008(2)
C44 0.050(2) 0.0337(18) 0.059(2) -0.0004(15) -0.0183(17) -0.0110(16)

loop_
_atom_type_symbol
_atom_type_description
_atom_type_scat_dispersion_real
_atom_type_scat_dispersion_imag
_atom_type_scat_source
C C 0.0033 0.0016 'International Tables Vol C Tables 4.2.6.8 and 6.1.1.4'
H H 0.0000 0.0000 'International Tables Vol C Tables 4.2.6.8 and 6.1.1.4'
P P 0.1023 0.0942 'International Tables Vol C Tables 4.2.6.8 and 6.1.1.4'
Pd Pd -0.9988 1.0072 'International Tables Vol C Tables 4.2.6.8 and 6.1.1.4'

loop_
_geom_angle_atom_site_label_1
_geom_angle_atom_site_label_2
_geom_angle_atom_site_label_3
_geom_angle
C35 Pd1 P2 90.60(9)
C35 Pd1 P1 173.71(10)
P2 Pd1 P1 85.93(3)
C35 Pd1 P3 83.34(9)
P2 Pd1 P3 164.03(3)
P1 Pd1 P3 101.34(3)
C3 P1 C9 107.91(15)
C3 P1 C1 103.50(16)
C9 P1 C1 99.67(16)
C3 P1 Pd1 114.29(11)
C9 P1 Pd1 123.61(12)
C1 P1 Pd1 104.78(11)
C15 P2 C21 103.55(15)
C15 P2 C2 102.75(16)
C21 P2 C2 105.27(16)
C15 P2 Pd1 115.39(11)
C21 P2 Pd1 120.30(11)
C2 P2 Pd1 107.82(10)
C27 P3 C36 107.60(14)
C27 P3 Pd1 102.44(10)
C36 P3 Pd1 114.51(10)
C2 C1 P1 109.6(2)
C1 C2 P2 110.2(2)
C4 C3 C8 118.3(3)
C4 C3 P1 118.1(3)
C8 C3 P1 123.6(3)
C3 C4 C5 120.9(3)
C6 C5 C4 120.5(4)
C7 C6 C5 119.1(4)
C8 C7 C6 121.0(4)
C7 C8 C3 120.2(4)
C10 C9 C14 119.0(3)
C10 C9 P1 123.7(3)
C14 C9 P1 116.8(3)
C9 C10 C11 119.9(4)
C12 C11 C10 121.4(4)
C11 C12 C13 118.8(4)
C12 C13 C14 120.5(4)
C9 C14 C13 120.2(4)
C20 C15 C16 119.0(4)
C20 C15 P2 118.4(3)
C16 C15 P2 122.6(3)
C15 C16 C17 118.8(4)
C18 C17 C16 121.8(4)
C17 C18 C19 119.5(4)
C18 C19 C20 120.6(5)
C15 C20 C19 120.3(4)
C26 C21 C22 119.6(3)
C26 C21 P2 121.7(3)
C22 C21 P2 118.5(3)
C23 C22 C21 119.7(5)
C24 C23 C22 119.4(5)
C25 C24 C23 121.1(4)
C24 C25 C26 120.2(5)
C25 C26 C21 120.0(4)
C32 C27 C28 119.2(3)
C32 C27 P3 114.9(2)
C28 C27 P3 124.9(3)
C29 C28 C27 119.4(3)
C29 C28 C33 120.4(3)
C27 C28 C33 120.2(3)
C28 C29 C30 121.9(3)
C31 C30 C29 118.0(3)
C31 C30 C34 120.4(4)
C29 C30 C34 121.7(4)
C30 C31 C32 121.7(3)
C31 C32 C27 119.8(3)
C31 C32 C35 121.3(3)
C27 C32 C35 118.9(3)
C32 C35 Pd1 118.6(2)
C41 C36 C37 118.2(3)
C41 C36 P3 124.0(2)
C37 C36 P3 117.7(2)
C38 C37 C36 119.6(3)
C38 C37 C42 118.4(3)
C36 C37 C42 122.0(3)
C39 C38 C37 122.2(3)
C38 C39 C40 118.0(3)
C38 C39 C43 121.4(3)
C40 C39 C43 120.6(4)
C39 C40 C41 122.0(3)
C36 C41 C40 120.0(3)
C36 C41 C44 122.5(3)
C40 C41 C44 117.5(3)

loop_
_geom_bond_atom_site_label_1
_geom_bond_atom_site_label_2
_geom_bond_distance
Pd1 C35 2.080(3)
Pd1 P2 2.3143(8)
Pd1 P1 2.3266(8)
Pd1 P3 2.3270(8)
P1 C3 1.824(3)
P1 C9 1.828(3)
P1 C1 1.853(3)
P2 C15 1.810(3)
P2 C21 1.823(3)
P2 C2 1.834(3)
P3 C27 1.816(4)
P3 C36 1.844(3)
C1 C2 1.536(5)
C3 C4 1.382(5)
C3 C8 1.405(5)
C4 C5 1.385(5)
C5 C6 1.381(6)
C6 C7 1.379(6)
C7 C8 1.378(5)
C9 C10 1.378(5)
C9 C14 1.385(5)
C10 C11 1.385(6)
C11 C12 1.371(7)
C12 C13 1.373(7)
C13 C14 1.391(5)
C15 C20 1.373(5)
C15 C16 1.395(5)
C16 C17 1.399(7)
C17 C18 1.343(8)
C18 C19 1.362(7)
C19 C20 1.394(6)
C21 C26 1.392(5)
C21 C22 1.399(5)
C22 C23 1.398(6)
C23 C24 1.381(9)
C24 C25 1.369(8)
C25 C26 1.383(5)
C27 C32 1.401(4)
C27 C28 1.407(4)
C28 C29 1.382(5)
C28 C33 1.508(5)
C29 C30 1.407(6)
C30 C31 1.374(5)
C30 C34 1.506(5)
C31 C32 1.399(5)
C32 C35 1.497(4)
C36 C41 1.401(4)
C36 C37 1.414(4)
C37 C38 1.398(5)
C37 C42 1.501(5)
C38 C39 1.376(6)
C39 C40 1.379(5)
C39 C43 1.512(5)
C40 C41 1.401(5)
C41 C44 1.498(5)
